data_7715566
loop_
_publ_author_name
'Franco Machado, Jo&#xe3;o'
'S&#xe1;, Marco'
'Pires, In&#xea;s'
'da Silva, Miguel Tarita'
'Marques, Fernanda'
'Coelho, Jaime A. S.'
'Mendes, Filipa'
'Piedade, M F&#xe1;tima M'
'Machuqueiro, Miguel'
'Jim&#xe9;nez, Mar&#xed;a Angeles'
'Garcia, Maria Helena'
'Correia, Jo&#xe3;o D G'
'Morais, T&#xe2;nia S'

_publ_section_title
;
 Dual FGFR-targeting and pH-activatable ruthenium-peptide conjugates for
 targeted therapy of breast cancer.
;
_journal_issue 18
_journal_name_full 'Dalton transactions (Cambridge, England : 2003)'
_journal_page_first 7682
_journal_page_last 7693
_journal_paper_doi 10.1039/d4dt00497c
_journal_volume 53
_journal_year 2024
_chemical_formula_sum 'C35 H30 F3 N4 O4 P Ru S'
_chemical_formula_weight 791.73
_space_group_crystal_system monoclinic
_space_group_IT_number 14
_space_group_name_Hall '-P 2ybc'
_space_group_name_H-M_alt 'P 1 21/c 1'
_atom_sites_solution_hydrogens mixed
_audit_creation_method SHELXL-2018/3
_audit_update_record
;
2024-02-14 deposited with the CCDC.	2024-03-26 downloaded from the CCDC.
;
_cell_angle_alpha 90
_cell_angle_beta 92.973(2)
_cell_angle_gamma 90
_cell_formula_units_Z 4
_cell_length_a 10.6705(6)
_cell_length_b 15.8832(11)
_cell_length_c 19.6104(12)
_cell_measurement_reflns_used 8068
_cell_measurement_temperature 150(2)
_cell_measurement_theta_max 27.46
_cell_measurement_theta_min 2.44
_cell_volume 3319.1(4)
_computing_cell_refinement 'Bruker SAINT'
_computing_data_collection 'Bruker APEX2'
_computing_data_reduction 'Bruker SAINT'
_computing_molecular_graphics Mercury
_computing_structure_refinement 'SHELXL-2018/3 (Sheldrick, 2018)'
_computing_structure_solution 'SHELXT 2014/4 (Sheldrick, 2014)'
_diffrn_ambient_temperature 150(2)
_diffrn_measured_fraction_theta_full 0.999
_diffrn_measured_fraction_theta_max 0.998
_diffrn_measurement_device_type Mo
_diffrn_measurement_method '\f and \w scans'
_diffrn_radiation_type MoK\a
_diffrn_radiation_wavelength 0.71073
_diffrn_reflns_av_R_equivalents 0.0557
_diffrn_reflns_av_unetI/netI 0.0489
_diffrn_reflns_Laue_measured_fraction_full 0.999
_diffrn_reflns_Laue_measured_fraction_max 0.998
_diffrn_reflns_limit_h_max 13
_diffrn_reflns_limit_h_min -13
_diffrn_reflns_limit_k_max 20
_diffrn_reflns_limit_k_min -18
_diffrn_reflns_limit_l_max 25
_diffrn_reflns_limit_l_min -25
_diffrn_reflns_number 30202
_diffrn_reflns_point_group_measured_fraction_full 0.999
_diffrn_reflns_point_group_measured_fraction_max 0.998
_diffrn_reflns_theta_full 25.242
_diffrn_reflns_theta_max 27.504
_diffrn_reflns_theta_min 2.302
_exptl_absorpt_coefficient_mu 0.647
_exptl_absorpt_correction_T_max 0.7456
_exptl_absorpt_correction_T_min 0.6912
_exptl_absorpt_correction_type multi-scan
_exptl_crystal_colour bronze
_exptl_crystal_density_diffrn 1.584
_exptl_crystal_description plate
_exptl_crystal_F_000 1608
_exptl_crystal_size_max 0.300
_exptl_crystal_size_mid 0.300
_exptl_crystal_size_min 0.200
_refine_diff_density_max 0.645
_refine_diff_density_min -0.487
_refine_diff_density_rms 0.078
_refine_ls_extinction_method none
_refine_ls_goodness_of_fit_ref 1.009
_refine_ls_hydrogen_treatment mixed
_refine_ls_matrix_type full
_refine_ls_number_parameters 459
_refine_ls_number_reflns 7612
_refine_ls_number_restraints 0
_refine_ls_restrained_S_all 1.009
_refine_ls_R_factor_all 0.0501
_refine_ls_R_factor_gt 0.0358
_refine_ls_shift/su_max 0.001
_refine_ls_shift/su_mean 0.000
_refine_ls_structure_factor_coef Fsqd
_refine_ls_weighting_details 'w=1/[\s^2^(Fo^2^)+(0.0398P)^2^+2.3874P] where P=(Fo^2^+2Fc^2^)/3'
_refine_ls_weighting_scheme calc
_refine_ls_wR_factor_gt 0.0859
_refine_ls_wR_factor_ref 0.0930
_reflns_Friedel_coverage 0.000
_reflns_number_gt 6107
_reflns_number_total 7612
_reflns_threshold_expression 'I > 2\s(I)'
_cod_data_source_file d4dt00497c3.cif
_cod_data_source_block shelx_CCDC1
_cod_depositor_comments 'Adding full bibliography for 7715565--7715567.cif.'
_cod_original_sg_symbol_H-M 'P 21/c'
_cod_database_code 7715566
_shelx_shelxl_version_number 2018/3
_shelx_space_group_comment
;
The symmetry employed for this shelxl refinement is uniquely defined
by the following loop, which should always be used as a source of
symmetry information in preference to the above space-group names.
They are only intended as comments.
;
_shelx_estimated_absorpt_t_min 0.830
_shelx_estimated_absorpt_t_max 0.882

loop_
_space_group_symop_operation_xyz
'x, y, z'
'-x, y+1/2, -z+1/2'
'-x, -y, -z'
'x, -y-1/2, z-1/2'

loop_
_atom_site_label
_atom_site_type_symbol
_atom_site_fract_x
_atom_site_fract_y
_atom_site_fract_z
_atom_site_U_iso_or_equiv
_atom_site_adp_type
_atom_site_occupancy
_atom_site_site_symmetry_order
_atom_site_calc_flag
_atom_site_refinement_flags_posn
_atom_site_refinement_flags_adp
_atom_site_refinement_flags_occupancy
_atom_site_disorder_assembly
_atom_site_disorder_group
Ru1 Ru 0.32323(2) 0.44143(2) 0.79427(2) 0.01954(7) Uani 1 1 d . . . . .
P1 P 0.10566(6) 0.44220(4) 0.79405(3) 0.01868(13) Uani 1 1 d . . . . .
S1 S 0.43970(6) 0.66301(5) 0.54574(3) 0.02871(15) Uani 1 1 d . . . . .
O1 O 0.68653(18) 0.48883(16) 0.80554(9) 0.0398(5) Uani 1 1 d . . . . .
N4 N 0.32797(18) 0.46071(14) 0.89916(10) 0.0203(4) Uani 1 1 d . . . . .
N3 N 0.32487(18) 0.57150(14) 0.80244(11) 0.0226(5) Uani 1 1 d . . . . .
O4 O 0.4366(2) 0.60215(16) 0.59916(10) 0.0457(6) Uani 1 1 d . . . . .
F1 F 0.6075(2) 0.69541(16) 0.45662(11) 0.0654(6) Uani 1 1 d . . . . .
N1 N 0.6182(2) 0.54894(16) 0.70786(13) 0.0327(6) Uani 1 1 d . . . . .
O3 O 0.3507(2) 0.64804(18) 0.49038(12) 0.0598(7) Uani 1 1 d . . . . .
N2 N 0.7157(3) 0.61024(19) 0.71276(17) 0.0429(7) Uani 1 1 d . . . . .
C29 C 0.0295(2) 0.35780(16) 0.84067(11) 0.0198(5) Uani 1 1 d . . . . .
F2 F 0.68430(19) 0.6583(2) 0.55326(12) 0.0819(9) Uani 1 1 d . . . . .
O2 O 0.4501(2) 0.74928(16) 0.56585(14) 0.0566(7) Uani 1 1 d . . . . .
F3 F 0.6016(3) 0.56673(15) 0.48597(16) 0.0890(9) Uani 1 1 d . . . . .
C30 C -0.0916(2) 0.36672(17) 0.86347(12) 0.0237(5) Uani 1 1 d . . . . .
H30 H -0.135314 0.418396 0.856636 0.028 Uiso 1 1 calc R U . . .
C34 C 0.0920(2) 0.28197(17) 0.85207(13) 0.0251(5) Uani 1 1 d . . . . .
H34 H 0.174656 0.275127 0.837143 0.030 Uiso 1 1 calc R U . . .
C11 C 0.3378(2) 0.60396(17) 0.86622(13) 0.0246(5) Uani 1 1 d . . . . .
C22 C 0.0189(2) 0.60976(18) 0.79228(14) 0.0280(6) Uani 1 1 d . . . . .
H22 H 0.023323 0.606542 0.744086 0.034 Uiso 1 1 calc R U . . .
C17 C 0.0444(2) 0.53806(16) 0.83229(12) 0.0204(5) Uani 1 1 d . . . . .
C31 C -0.1482(2) 0.30069(18) 0.89593(13) 0.0270(6) Uani 1 1 d . . . . .
H31 H -0.230929 0.307076 0.910838 0.032 Uiso 1 1 calc R U . . .
C32 C -0.0853(3) 0.22532(19) 0.90692(14) 0.0309(6) Uani 1 1 d . . . . .
H32 H -0.124494 0.180184 0.929387 0.037 Uiso 1 1 calc R U . . .
C1 C 0.5067(3) 0.42919(17) 0.74875(13) 0.0272(6) Uani 1 1 d . . . . .
C12 C 0.3371(2) 0.54135(18) 0.92103(13) 0.0243(6) Uani 1 1 d . . . . .
C19 C 0.0054(3) 0.62082(19) 0.93239(15) 0.0321(6) Uani 1 1 d . . . . .
H19 H 0.000307 0.624560 0.980517 0.038 Uiso 1 1 calc R U . . .
C7 C 0.3218(2) 0.62484(19) 0.74901(15) 0.0319(6) Uani 1 1 d . . . . .
H7 H 0.310286 0.602515 0.704175 0.038 Uiso 1 1 calc R U . . .
C18 C 0.0379(2) 0.54540(17) 0.90304(13) 0.0235(5) Uani 1 1 d . . . . .
H18 H 0.056045 0.497914 0.931300 0.028 Uiso 1 1 calc R U . . .
C16 C 0.3262(2) 0.3983(2) 0.94603(13) 0.0289(6) Uani 1 1 d . . . . .
H16 H 0.321356 0.341499 0.931020 0.035 Uiso 1 1 calc R U . . .
C21 C -0.0124(3) 0.68487(19) 0.82214(16) 0.0372(7) Uani 1 1 d . . . . .
H21 H -0.028983 0.733022 0.794395 0.045 Uiso 1 1 calc R U . . .
C33 C 0.0348(3) 0.21612(19) 0.88504(15) 0.0321(6) Uani 1 1 d . . . . .
H33 H 0.078460 0.164553 0.892573 0.038 Uiso 1 1 calc R U . . .
C5 C 0.4084(3) 0.4223(2) 0.69627(14) 0.0352(7) Uani 1 1 d . . . . .
H5 H 0.393428 0.458898 0.658372 0.042 Uiso 1 1 calc R U . . .
C6 C 0.6093(2) 0.49131(18) 0.75662(12) 0.0255(6) Uani 1 1 d . . . . .
C10 C 0.3511(3) 0.6900(2) 0.87681(18) 0.0422(8) Uani 1 1 d . . . . .
H10 H 0.359955 0.712087 0.921833 0.051 Uiso 1 1 calc R U . . .
C20 C -0.0199(3) 0.69075(19) 0.89228(17) 0.0392(7) Uani 1 1 d . . . . .
H20 H -0.042183 0.742556 0.912610 0.047 Uiso 1 1 calc R U . . .
C13 C 0.3448(3) 0.5608(2) 0.98993(14) 0.0376(7) Uani 1 1 d . . . . .
H13 H 0.353201 0.617684 1.004460 0.045 Uiso 1 1 calc R U . . .
C3 C 0.3893(3) 0.3125(2) 0.77351(19) 0.0509(10) Uani 1 1 d . . . . .
H3 H 0.360033 0.263262 0.795166 0.061 Uiso 1 1 calc R U . . .
C14 C 0.3401(3) 0.4967(3) 1.03731(15) 0.0448(9) Uani 1 1 d . . . . .
H14 H 0.342886 0.509094 1.084768 0.054 Uiso 1 1 calc R U . . .
C15 C 0.3314(3) 0.4152(2) 1.01502(14) 0.0414(8) Uani 1 1 d . . . . .
H15 H 0.328960 0.370423 1.047010 0.050 Uiso 1 1 calc R U . . .
C9 C 0.3512(3) 0.7431(2) 0.8211(2) 0.0521(9) Uani 1 1 d . . . . .
H9 H 0.362672 0.802004 0.827307 0.063 Uiso 1 1 calc R U . . .
C4 C 0.3379(3) 0.3498(2) 0.71249(18) 0.0504(10) Uani 1 1 d . . . . .
H4 H 0.266860 0.329269 0.686367 0.060 Uiso 1 1 calc R U . . .
C8 C 0.3347(3) 0.7099(2) 0.75696(19) 0.0450(8) Uani 1 1 d . . . . .
H8 H 0.332123 0.745798 0.718148 0.054 Uiso 1 1 calc R U . . .
C2 C 0.4923(3) 0.36280(19) 0.79564(16) 0.0382(7) Uani 1 1 d . . . . .
H2 H 0.544004 0.353526 0.835844 0.046 Uiso 1 1 calc R U . . .
C35 C 0.5894(3) 0.6433(2) 0.50795(16) 0.0413(7) Uani 1 1 d . . . . .
C23 C 0.0241(3) 0.44022(17) 0.70918(12) 0.0256(6) Uani 1 1 d . . . . .
C24 C 0.0873(4) 0.4674(3) 0.65383(17) 0.0708(15) Uani 1 1 d . . . . .
H24 H 0.175666 0.475438 0.656873 0.085 Uiso 1 1 calc R U . A 1
C26 C -0.0954(4) 0.4432(3) 0.57961(16) 0.0592(12) Uani 1 1 d . . . . .
H26 H -0.127648 0.433486 0.534224 0.071 Uiso 1 1 calc R U . B 1
C27 C -0.1585(3) 0.4183(2) 0.63374(15) 0.0427(8) Uani 1 1 d . . . . .
H27 H -0.244191 0.402264 0.627761 0.051 Uiso 1 1 calc R U . . .
C28 C -0.0986(3) 0.4158(2) 0.69841(14) 0.0370(7) Uani 1 1 d . . . . .
H28 H -0.143712 0.396814 0.735987 0.044 Uiso 1 1 calc R U . . .
C25 C 0.0162(11) 0.4829(10) 0.5924(3) 0.062(4) Uani 0.64(2) 1 d . . P C 1
H25 H 0.046442 0.521278 0.559893 0.074 Uiso 0.64(2) 1 calc R U P C 1
C25A C 0.0441(10) 0.4435(10) 0.5838(6) 0.031(3) Uiso 0.36(2) 1 d . . P C 2
H25A H 0.096468 0.430452 0.547518 0.038 Uiso 0.36(2) 1 calc R U P C 2
H1N H 0.560(4) 0.558(2) 0.680(2) 0.060(12) Uiso 1 1 d . . . . .
H3N H 0.732(3) 0.610(2) 0.761(2) 0.057(11) Uiso 1 1 d . . . . .
H2N H 0.779(5) 0.579(3) 0.695(2) 0.092(17) Uiso 1 1 d . . . . .

loop_
_atom_site_aniso_label
_atom_site_aniso_U_11
_atom_site_aniso_U_22
_atom_site_aniso_U_33
_atom_site_aniso_U_23
_atom_site_aniso_U_13
_atom_site_aniso_U_12
Ru1 0.02293(11) 0.01829(11) 0.01802(10) -0.00138(8) 0.00695(7) -0.00188(8)
P1 0.0227(3) 0.0184(3) 0.0148(3) 0.0016(2) -0.0006(2) -0.0019(3)
S1 0.0290(3) 0.0278(4) 0.0289(3) 0.0018(3) -0.0029(3) 0.0018(3)
O1 0.0295(11) 0.0641(16) 0.0256(10) 0.0084(10) -0.0012(8) 0.0066(10)
N4 0.0147(10) 0.0263(12) 0.0202(10) 0.0015(8) 0.0029(8) 0.0008(8)
N3 0.0184(10) 0.0208(11) 0.0287(11) 0.0014(9) 0.0035(8) -0.0030(9)
O4 0.0453(13) 0.0585(16) 0.0335(11) 0.0168(11) 0.0032(9) 0.0046(12)
F1 0.0760(15) 0.0680(16) 0.0549(13) 0.0076(11) 0.0304(11) -0.0059(12)
N1 0.0261(13) 0.0359(15) 0.0355(13) 0.0116(11) -0.0049(10) -0.0037(11)
O3 0.0501(14) 0.079(2) 0.0474(14) 0.0157(13) -0.0222(11) -0.0176(14)
N2 0.0341(14) 0.0365(16) 0.0576(19) 0.0098(14) -0.0023(13) -0.0057(13)
C29 0.0234(12) 0.0211(13) 0.0146(10) 0.0007(9) -0.0013(9) -0.0037(10)
F2 0.0325(11) 0.141(3) 0.0722(15) -0.0051(16) -0.0019(10) 0.0081(13)
O2 0.0538(15) 0.0364(14) 0.0818(18) -0.0222(13) 0.0244(13) -0.0008(12)
F3 0.109(2) 0.0412(14) 0.123(2) -0.0223(14) 0.0639(18) 0.0077(13)
C30 0.0232(13) 0.0257(14) 0.0219(12) -0.0009(10) -0.0013(9) 0.0005(11)
C34 0.0228(13) 0.0243(14) 0.0283(13) 0.0032(11) 0.0025(10) -0.0005(11)
C11 0.0163(12) 0.0240(14) 0.0338(14) -0.0066(11) 0.0035(10) -0.0035(10)
C22 0.0270(14) 0.0252(14) 0.0311(14) 0.0057(11) -0.0057(11) -0.0026(11)
C17 0.0174(12) 0.0193(13) 0.0244(12) -0.0011(9) -0.0006(9) -0.0012(10)
C31 0.0242(13) 0.0320(15) 0.0250(13) -0.0011(11) 0.0033(10) -0.0058(12)
C32 0.0327(15) 0.0288(15) 0.0314(14) 0.0058(12) 0.0045(11) -0.0094(12)
C1 0.0301(14) 0.0264(15) 0.0267(13) -0.0025(11) 0.0161(10) 0.0025(11)
C12 0.0142(11) 0.0338(15) 0.0248(12) -0.0069(11) 0.0004(9) -0.0006(10)
C19 0.0302(15) 0.0329(16) 0.0330(14) -0.0088(12) 0.0009(11) 0.0009(13)
C7 0.0244(13) 0.0315(16) 0.0399(16) 0.0123(12) 0.0020(11) -0.0068(12)
C18 0.0228(13) 0.0236(14) 0.0238(12) 0.0000(10) -0.0006(10) -0.0009(10)
C16 0.0237(13) 0.0365(17) 0.0265(13) 0.0073(12) 0.0008(10) 0.0032(12)
C21 0.0387(17) 0.0216(15) 0.0504(18) 0.0074(13) -0.0067(13) 0.0035(13)
C33 0.0332(15) 0.0242(15) 0.0388(15) 0.0063(12) 0.0022(12) 0.0018(12)
C5 0.0369(16) 0.0472(19) 0.0227(13) -0.0099(12) 0.0132(11) -0.0116(14)
C6 0.0242(13) 0.0314(15) 0.0214(12) -0.0001(11) 0.0065(10) 0.0082(11)
C10 0.0361(17) 0.0295(17) 0.061(2) -0.0149(15) 0.0063(14) -0.0094(14)
C20 0.0411(17) 0.0221(15) 0.0541(19) -0.0097(14) 0.0000(14) 0.0032(13)
C13 0.0253(14) 0.057(2) 0.0302(15) -0.0186(14) 0.0022(11) 0.0013(14)
C3 0.064(2) 0.0203(16) 0.073(2) -0.0085(16) 0.051(2) -0.0006(16)
C14 0.0303(16) 0.083(3) 0.0212(14) -0.0083(16) 0.0006(11) 0.0057(17)
C15 0.0307(15) 0.069(2) 0.0242(14) 0.0159(15) 0.0004(11) 0.0036(16)
C9 0.0445(19) 0.0208(16) 0.092(3) -0.0008(17) 0.0084(18) -0.0138(15)
C4 0.050(2) 0.049(2) 0.054(2) -0.0369(18) 0.0299(16) -0.0193(17)
C8 0.0318(16) 0.0345(19) 0.069(2) 0.0226(17) 0.0049(15) -0.0089(14)
C2 0.0417(17) 0.0281(16) 0.0472(18) 0.0058(13) 0.0261(14) 0.0128(14)
C35 0.0514(19) 0.0381(19) 0.0349(16) -0.0065(14) 0.0079(14) 0.0063(15)
C23 0.0381(15) 0.0210(13) 0.0172(11) 0.0012(10) -0.0039(10) -0.0056(12)
C24 0.064(2) 0.118(4) 0.0295(17) 0.028(2) -0.0140(16) -0.056(3)
C26 0.072(3) 0.078(3) 0.0249(15) 0.0127(16) -0.0205(16) -0.037(2)
C27 0.0391(17) 0.062(2) 0.0260(14) 0.0019(14) -0.0090(12) -0.0075(16)
C28 0.0292(15) 0.061(2) 0.0211(13) 0.0023(13) -0.0011(11) 0.0001(14)
C25 0.086(6) 0.082(9) 0.018(3) 0.019(3) -0.008(3) -0.042(6)

loop_
_atom_type_symbol
_atom_type_description
_atom_type_scat_dispersion_real
_atom_type_scat_dispersion_imag
_atom_type_scat_source
C C 0.0033 0.0016 'International Tables Vol C Tables 4.2.6.8 and 6.1.1.4'
H H 0.0000 0.0000 'International Tables Vol C Tables 4.2.6.8 and 6.1.1.4'
N N 0.0061 0.0033 'International Tables Vol C Tables 4.2.6.8 and 6.1.1.4'
O O 0.0106 0.0060 'International Tables Vol C Tables 4.2.6.8 and 6.1.1.4'
F F 0.0171 0.0103 'International Tables Vol C Tables 4.2.6.8 and 6.1.1.4'
P P 0.1023 0.0942 'International Tables Vol C Tables 4.2.6.8 and 6.1.1.4'
S S 0.1246 0.1234 'International Tables Vol C Tables 4.2.6.8 and 6.1.1.4'
Ru Ru -1.2594 0.8363 'International Tables Vol C Tables 4.2.6.8 and 6.1.1.4'

loop_
_geom_angle_atom_site_label_1
_geom_angle_atom_site_label_2
_geom_angle_atom_site_label_3
_geom_angle
_geom_angle_site_symmetry_1
_geom_angle_site_symmetry_3
_geom_angle_publ_flag
N3 Ru1 N4 77.11(8) . . ?
N3 Ru1 C4 136.28(12) . . ?
N4 Ru1 C4 145.96(13) . . ?
N3 Ru1 C5 101.75(10) . . ?
N4 Ru1 C5 154.12(10) . . ?
C4 Ru1 C5 37.99(12) . . ?
N3 Ru1 C2 124.27(10) . . ?
N4 Ru1 C2 95.40(10) . . ?
C4 Ru1 C2 62.48(14) . . ?
C5 Ru1 C2 63.47(12) . . ?
N3 Ru1 C1 96.61(9) . . ?
N4 Ru1 C1 115.97(9) . . ?
C4 Ru1 C1 62.82(11) . . ?
C5 Ru1 C1 38.16(11) . . ?
C2 Ru1 C1 37.50(10) . . ?
N3 Ru1 C3 159.46(10) . . ?
N4 Ru1 C3 109.10(12) . . ?
C4 Ru1 C3 37.75(14) . . ?
C5 Ru1 C3 63.84(12) . . ?
C2 Ru1 C3 37.32(13) . . ?
C1 Ru1 C3 62.93(11) . . ?
N3 Ru1 P1 89.96(6) . . ?
N4 Ru1 P1 88.51(6) . . ?
C4 Ru1 P1 96.44(10) . . ?
C5 Ru1 P1 117.36(8) . . ?
C2 Ru1 P1 145.58(9) . . ?
C1 Ru1 P1 155.48(8) . . ?
C3 Ru1 P1 109.45(10) . . ?
C17 P1 C29 103.09(12) . . ?
C17 P1 C23 102.86(12) . . ?
C29 P1 C23 103.74(11) . . ?
C17 P1 Ru1 112.42(8) . . ?
C29 P1 Ru1 117.62(8) . . ?
C23 P1 Ru1 115.34(9) . . ?
O3 S1 O4 113.96(15) . . ?
O3 S1 O2 114.19(17) . . ?
O4 S1 O2 116.85(16) . . ?
O3 S1 C35 103.02(16) . . ?
O4 S1 C35 103.69(14) . . ?
O2 S1 C35 102.66(15) . . ?
C16 N4 C12 118.8(2) . . ?
C16 N4 Ru1 124.36(19) . . ?
C12 N4 Ru1 116.81(17) . . ?
C7 N3 C11 118.5(2) . . ?
C7 N3 Ru1 124.57(19) . . ?
C11 N3 Ru1 116.83(17) . . ?
C6 N1 N2 120.1(2) . . ?
C6 N1 H1N 121(3) . . ?
N2 N1 H1N 117(3) . . ?
N1 N2 H3N 99(2) . . ?
N1 N2 H2N 99(3) . . ?
H3N N2 H2N 106(4) . . ?
C34 C29 C30 118.7(2) . . ?
C34 C29 P1 119.49(19) . . ?
C30 C29 P1 121.8(2) . . ?
C31 C30 C29 120.3(2) . . ?
C31 C30 H30 119.9 . . ?
C29 C30 H30 119.9 . . ?
C33 C34 C29 120.6(2) . . ?
C33 C34 H34 119.7 . . ?
C29 C34 H34 119.7 . . ?
N3 C11 C10 121.2(3) . . ?
N3 C11 C12 114.5(2) . . ?
C10 C11 C12 124.3(3) . . ?
C21 C22 C17 120.7(3) . . ?
C21 C22 H22 119.7 . . ?
C17 C22 H22 119.7 . . ?
C18 C17 C22 118.0(2) . . ?
C18 C17 P1 120.84(19) . . ?
C22 C17 P1 120.6(2) . . ?
C30 C31 C32 120.6(3) . . ?
C30 C31 H31 119.7 . . ?
C32 C31 H31 119.7 . . ?
C33 C32 C31 119.6(3) . . ?
C33 C32 H32 120.2 . . ?
C31 C32 H32 120.2 . . ?
C2 C1 C5 108.0(3) . . ?
C2 C1 C6 122.4(3) . . ?
C5 C1 C6 129.5(3) . . ?
C2 C1 Ru1 70.90(15) . . ?
C5 C1 Ru1 70.42(15) . . ?
C6 C1 Ru1 124.65(18) . . ?
N4 C12 C13 121.4(3) . . ?
N4 C12 C11 114.4(2) . . ?
C13 C12 C11 124.2(3) . . ?
C20 C19 C18 120.4(3) . . ?
C20 C19 H19 119.8 . . ?
C18 C19 H19 119.8 . . ?
N3 C7 C8 122.4(3) . . ?
N3 C7 H7 118.8 . . ?
C8 C7 H7 118.8 . . ?
C19 C18 C17 120.8(2) . . ?
C19 C18 H18 119.6 . . ?
C17 C18 H18 119.6 . . ?
N4 C16 C15 121.6(3) . . ?
N4 C16 H16 119.2 . . ?
C15 C16 H16 119.2 . . ?
C22 C21 C20 120.6(3) . . ?
C22 C21 H21 119.7 . . ?
C20 C21 H21 119.7 . . ?
C32 C33 C34 120.2(3) . . ?
C32 C33 H33 119.9 . . ?
C34 C33 H33 119.9 . . ?
C4 C5 C1 106.1(3) . . ?
C4 C5 Ru1 70.57(16) . . ?
C1 C5 Ru1 71.42(15) . . ?
C4 C5 H5 127.0 . . ?
C1 C5 H5 127.0 . . ?
Ru1 C5 H5 122.8 . . ?
O1 C6 N1 120.7(3) . . ?
O1 C6 C1 121.5(3) . . ?
N1 C6 C1 117.7(2) . . ?
C9 C10 C11 119.2(3) . . ?
C9 C10 H10 120.4 . . ?
C11 C10 H10 120.4 . . ?
C19 C20 C21 119.5(3) . . ?
C19 C20 H20 120.3 . . ?
C21 C20 H20 120.3 . . ?
C14 C13 C12 119.3(3) . . ?
C14 C13 H13 120.3 . . ?
C12 C13 H13 120.3 . . ?
C2 C3 C4 106.5(3) . . ?
C2 C3 Ru1 70.66(17) . . ?
C4 C3 Ru1 69.85(18) . . ?
C2 C3 H3 126.8 . . ?
C4 C3 H3 126.8 . . ?
Ru1 C3 H3 124.4 . . ?
C15 C14 C13 119.1(3) . . ?
C15 C14 H14 120.4 . . ?
C13 C14 H14 120.4 . . ?
C14 C15 C16 119.8(3) . . ?
C14 C15 H15 120.1 . . ?
C16 C15 H15 120.1 . . ?
C8 C9 C10 119.2(3) . . ?
C8 C9 H9 120.4 . . ?
C10 C9 H9 120.4 . . ?
C3 C4 C5 109.9(3) . . ?
C3 C4 Ru1 72.40(18) . . ?
C5 C4 Ru1 71.44(16) . . ?
C3 C4 H4 125.0 . . ?
C5 C4 H4 125.0 . . ?
Ru1 C4 H4 122.7 . . ?
C7 C8 C9 119.6(3) . . ?
C7 C8 H8 120.2 . . ?
C9 C8 H8 120.2 . . ?
C3 C2 C1 109.4(3) . . ?
C3 C2 Ru1 72.02(18) . . ?
C1 C2 Ru1 71.60(16) . . ?
C3 C2 H2 125.3 . . ?
C1 C2 H2 125.3 . . ?
Ru1 C2 H2 122.7 . . ?
F3 C35 F1 108.1(3) . . ?
F3 C35 F2 107.6(3) . . ?
F1 C35 F2 105.0(3) . . ?
F3 C35 S1 113.6(3) . . ?
F1 C35 S1 111.5(2) . . ?
F2 C35 S1 110.5(2) . . ?
C28 C23 C24 118.1(3) . . ?
C28 C23 P1 123.2(2) . . ?
C24 C23 P1 118.7(2) . . ?
C23 C24 C25 117.6(5) . . ?
C23 C24 C25A 120.7(5) . . ?
C23 C24 H24 121.2 . . ?
C25 C24 H24 121.2 . . ?
C27 C26 C25 117.4(4) . . ?
C27 C26 C25A 119.9(5) . . ?
C27 C26 H26 121.3 . . ?
C25 C26 H26 121.3 . . ?
C26 C27 C28 120.1(3) . . ?
C26 C27 H27 119.9 . . ?
C28 C27 H27 119.9 . . ?
C23 C28 C27 121.5(3) . . ?
C23 C28 H28 119.2 . . ?
C27 C28 H28 119.2 . . ?
C26 C25 C24 120.2(5) . . ?
C26 C25 H25 119.9 . . ?
C24 C25 H25 119.9 . . ?
C24 C25A C26 108.4(8) . . ?
C24 C25A H25A 125.8 . . ?
C26 C25A H25A 125.8 . . ?

loop_
_geom_bond_atom_site_label_1
_geom_bond_atom_site_label_2
_geom_bond_distance
_geom_bond_site_symmetry_2
_geom_bond_publ_flag
Ru1 N3 2.072(2) . ?
Ru1 N4 2.078(2) . ?
Ru1 C4 2.178(3) . ?
Ru1 C5 2.189(3) . ?
Ru1 C2 2.193(3) . ?
Ru1 C1 2.202(3) . ?
Ru1 C3 2.211(3) . ?
Ru1 P1 2.3214(7) . ?
P1 C17 1.833(3) . ?
P1 C29 1.836(3) . ?
P1 C23 1.838(2) . ?
S1 O3 1.425(2) . ?
S1 O4 1.427(2) . ?
S1 O2 1.429(2) . ?
S1 C35 1.823(3) . ?
O1 C6 1.233(3) . ?
N4 C16 1.352(3) . ?
N4 C12 1.353(3) . ?
N3 C7 1.346(3) . ?
N3 C11 1.353(3) . ?
F1 C35 1.325(4) . ?
N1 C6 1.331(4) . ?
N1 N2 1.424(4) . ?
N1 H1N 0.82(4) . ?
N2 H3N 0.95(4) . ?
N2 H2N 0.92(5) . ?
C29 C34 1.389(4) . ?
C29 C30 1.397(3) . ?
F2 C35 1.333(4) . ?
F3 C35 1.300(4) . ?
C30 C31 1.382(4) . ?
C30 H30 0.9500 . ?
C34 C33 1.387(4) . ?
C34 H34 0.9500 . ?
C11 C10 1.389(4) . ?
C11 C12 1.465(4) . ?
C22 C21 1.378(4) . ?
C22 C17 1.402(4) . ?
C22 H22 0.9500 . ?
C17 C18 1.398(3) . ?
C31 C32 1.384(4) . ?
C31 H31 0.9500 . ?
C32 C33 1.380(4) . ?
C32 H32 0.9500 . ?
C1 C2 1.413(4) . ?
C1 C5 1.436(4) . ?
C1 C6 1.475(4) . ?
C12 C13 1.384(4) . ?
C19 C20 1.379(4) . ?
C19 C18 1.381(4) . ?
C19 H19 0.9500 . ?
C7 C8 1.367(4) . ?
C7 H7 0.9500 . ?
C18 H18 0.9500 . ?
C16 C15 1.378(4) . ?
C16 H16 0.9500 . ?
C21 C20 1.385(4) . ?
C21 H21 0.9500 . ?
C33 H33 0.9500 . ?
C5 C4 1.421(4) . ?
C5 H5 0.9500 . ?
C10 C9 1.379(5) . ?
C10 H10 0.9500 . ?
C20 H20 0.9500 . ?
C13 C14 1.381(5) . ?
C13 H13 0.9500 . ?
C3 C2 1.409(5) . ?
C3 C4 1.420(5) . ?
C3 H3 0.9500 . ?
C14 C15 1.368(5) . ?
C14 H14 0.9500 . ?
C15 H15 0.9500 . ?
C9 C8 1.368(5) . ?
C9 H9 0.9500 . ?
C4 H4 0.9500 . ?
C8 H8 0.9500 . ?
C2 H2 0.9500 . ?
C23 C28 1.371(4) . ?
C23 C24 1.377(4) . ?
C24 C25 1.412(8) . ?
C24 C25A 1.476(12) . ?
C24 H24 0.9500 . ?
C26 C27 1.346(5) . ?
C26 C25 1.360(7) . ?
C26 C25A 1.486(11) . ?
C26 H26 0.9500 . ?
C27 C28 1.391(4) . ?
C27 H27 0.9500 . ?
C28 H28 0.9500 . ?
C25 H25 0.9500 . ?
C25A H25A 0.9500 . ?

loop_
_geom_torsion_atom_site_label_1
_geom_torsion_atom_site_label_2
_geom_torsion_atom_site_label_3
_geom_torsion_atom_site_label_4
_geom_torsion
_geom_torsion_site_symmetry_1
_geom_torsion_site_symmetry_2
_geom_torsion_site_symmetry_3
_geom_torsion_site_symmetry_4
_geom_torsion_publ_flag
C17 P1 C29 C34 -148.31(19) . . . . ?
C23 P1 C29 C34 104.7(2) . . . . ?
Ru1 P1 C29 C34 -24.0(2) . . . . ?
C17 P1 C29 C30 33.6(2) . . . . ?
C23 P1 C29 C30 -73.4(2) . . . . ?
Ru1 P1 C29 C30 157.89(16) . . . . ?
C34 C29 C30 C31 -0.8(4) . . . . ?
P1 C29 C30 C31 177.32(18) . . . . ?
C30 C29 C34 C33 0.5(4) . . . . ?
P1 C29 C34 C33 -177.7(2) . . . . ?
C7 N3 C11 C10 -1.7(4) . . . . ?
Ru1 N3 C11 C10 174.3(2) . . . . ?
C7 N3 C11 C12 178.6(2) . . . . ?
Ru1 N3 C11 C12 -5.5(3) . . . . ?
C21 C22 C17 C18 -0.4(4) . . . . ?
C21 C22 C17 P1 -172.0(2) . . . . ?
C29 P1 C17 C18 44.6(2) . . . . ?
C23 P1 C17 C18 152.2(2) . . . . ?
Ru1 P1 C17 C18 -83.1(2) . . . . ?
C29 P1 C17 C22 -144.1(2) . . . . ?
C23 P1 C17 C22 -36.4(2) . . . . ?
Ru1 P1 C17 C22 88.3(2) . . . . ?
C29 C30 C31 C32 0.7(4) . . . . ?
C30 C31 C32 C33 -0.2(4) . . . . ?
C16 N4 C12 C13 0.1(4) . . . . ?
Ru1 N4 C12 C13 -178.00(19) . . . . ?
C16 N4 C12 C11 -179.9(2) . . . . ?
Ru1 N4 C12 C11 2.0(3) . . . . ?
N3 C11 C12 N4 2.2(3) . . . . ?
C10 C11 C12 N4 -177.5(2) . . . . ?
N3 C11 C12 C13 -177.7(2) . . . . ?
C10 C11 C12 C13 2.5(4) . . . . ?
C11 N3 C7 C8 1.8(4) . . . . ?
Ru1 N3 C7 C8 -173.8(2) . . . . ?
C20 C19 C18 C17 -0.8(4) . . . . ?
C22 C17 C18 C19 1.0(4) . . . . ?
P1 C17 C18 C19 172.6(2) . . . . ?
C12 N4 C16 C15 1.1(4) . . . . ?
Ru1 N4 C16 C15 179.05(19) . . . . ?
C17 C22 C21 C20 -0.3(4) . . . . ?
C31 C32 C33 C34 -0.2(4) . . . . ?
C29 C34 C33 C32 0.0(4) . . . . ?
C2 C1 C5 C4 -1.2(3) . . . . ?
C6 C1 C5 C4 178.3(3) . . . . ?
Ru1 C1 C5 C4 -62.48(19) . . . . ?
C2 C1 C5 Ru1 61.25(19) . . . . ?
C6 C1 C5 Ru1 -119.3(3) . . . . ?
N2 N1 C6 O1 -1.8(4) . . . . ?
N2 N1 C6 C1 -179.8(3) . . . . ?
C2 C1 C6 O1 -1.2(4) . . . . ?
C5 C1 C6 O1 179.4(3) . . . . ?
Ru1 C1 C6 O1 87.0(3) . . . . ?
C2 C1 C6 N1 176.7(3) . . . . ?
C5 C1 C6 N1 -2.7(4) . . . . ?
Ru1 C1 C6 N1 -95.1(3) . . . . ?
N3 C11 C10 C9 -0.1(4) . . . . ?
C12 C11 C10 C9 179.6(3) . . . . ?
C18 C19 C20 C21 0.0(4) . . . . ?
C22 C21 C20 C19 0.5(5) . . . . ?
N4 C12 C13 C14 -1.5(4) . . . . ?
C11 C12 C13 C14 178.4(2) . . . . ?
C12 C13 C14 C15 1.8(4) . . . . ?
C13 C14 C15 C16 -0.6(4) . . . . ?
N4 C16 C15 C14 -0.8(4) . . . . ?
C11 C10 C9 C8 1.9(5) . . . . ?
C2 C3 C4 C5 0.4(3) . . . . ?
Ru1 C3 C4 C5 61.9(2) . . . . ?
C2 C3 C4 Ru1 -61.5(2) . . . . ?
C1 C5 C4 C3 0.5(3) . . . . ?
Ru1 C5 C4 C3 -62.5(2) . . . . ?
C1 C5 C4 Ru1 63.05(19) . . . . ?
N3 C7 C8 C9 -0.1(5) . . . . ?
C10 C9 C8 C7 -1.8(5) . . . . ?
C4 C3 C2 C1 -1.2(3) . . . . ?
Ru1 C3 C2 C1 -62.2(2) . . . . ?
C4 C3 C2 Ru1 61.0(2) . . . . ?
C5 C1 C2 C3 1.5(3) . . . . ?
C6 C1 C2 C3 -178.0(2) . . . . ?
Ru1 C1 C2 C3 62.5(2) . . . . ?
C5 C1 C2 Ru1 -60.94(19) . . . . ?
C6 C1 C2 Ru1 119.5(2) . . . . ?
O3 S1 C35 F3 -61.6(3) . . . . ?
O4 S1 C35 F3 57.5(3) . . . . ?
O2 S1 C35 F3 179.5(3) . . . . ?
O3 S1 C35 F1 61.0(3) . . . . ?
O4 S1 C35 F1 180.0(2) . . . . ?
O2 S1 C35 F1 -57.9(3) . . . . ?
O3 S1 C35 F2 177.4(3) . . . . ?
O4 S1 C35 F2 -63.6(3) . . . . ?
O2 S1 C35 F2 58.5(3) . . . . ?
C17 P1 C23 C28 -77.1(3) . . . . ?
C29 P1 C23 C28 30.1(3) . . . . ?
Ru1 P1 C23 C28 160.1(2) . . . . ?
C17 P1 C23 C24 100.4(3) . . . . ?
C29 P1 C23 C24 -152.4(3) . . . . ?
Ru1 P1 C23 C24 -22.3(3) . . . . ?
C28 C23 C24 C25 11.3(10) . . . . ?
P1 C23 C24 C25 -166.4(8) . . . . ?
C28 C23 C24 C25A -21.5(9) . . . . ?
P1 C23 C24 C25A 160.9(7) . . . . ?
C25 C26 C27 C28 -14.4(11) . . . . ?
C25A C26 C27 C28 18.4(9) . . . . ?
C24 C23 C28 C27 -0.1(5) . . . . ?
P1 C23 C28 C27 177.5(3) . . . . ?
C26 C27 C28 C23 1.5(6) . . . . ?
C27 C26 C25 C24 26.3(18) . . . . ?
C23 C24 C25 C26 -25.0(18) . . . . ?
C23 C24 C25A C26 37.3(12) . . . . ?
C27 C26 C25A C24 -35.5(12) . . . . ?
